data_4111401
loop_
_publ_author_name
'Holger Braunschweig'
'Krzysztof Radacki'
'Daniela Rais'
'Fabian Seeler'
'Katharina Uttinger'

_publ_contact_author_address
; Institut fuer Anorganische Chemie 
  Universitaet Wuerzburg
  Am Hubland
  97074 Wuerzburg
  Germany
;
_publ_contact_author_email H.Braunschweig@mail.uni-wuerzburg.de
_publ_contact_author_fax +49-931-8884623
_publ_contact_author_name 'Prof. Dr. Holger Braunschweig'
_publ_contact_author_phone +49-931-8885260
_publ_section_title
;
 Heterodinuclear Bridged Borylene Complexes
;
_journal_name_full 'Journal of the American Chemical Society'
_journal_page_first 1386
_journal_page_last 1387
_journal_paper_doi 10.1021/ja0426746
_journal_volume 127
_journal_year 2005
_chemical_formula_moiety 'C40 H57 B Br Fe2 O2 P Pd, (C7 H8)0.5'
_chemical_formula_sum 'C43.5 H61 B Br Fe2 O2 P Pd'
_chemical_formula_weight 955.71
_chemical_name_common
;
(Pentamethylcyclopentadienyldicarbonyl)(ferrocenylborylene)
(tricyclohexylphosphinobromopalladium) 
;
_chemical_name_systematic
; 
(Pentamethylcyclopentadienyldicarbonyl)(ferrocenylborylene)
(tricyclohexylphosphinobromopalladium)
;
_space_group_IT_number 2
_symmetry_cell_setting triclinic
_symmetry_space_group_name_Hall '-P 1'
_symmetry_space_group_name_H-M 'P -1'
_atom_sites_solution_hydrogens geom
_atom_sites_solution_primary direct
_atom_sites_solution_secondary difmap
_audit_creation_method SHELXL-97
_cell_angle_alpha 96.715(2)
_cell_angle_beta 92.452(2)
_cell_angle_gamma 93.815(2)
_cell_formula_units_Z 2
_cell_length_a 10.5992(13)
_cell_length_b 12.4799(16)
_cell_length_c 16.162(2)
_cell_measurement_reflns_used 5502
_cell_measurement_temperature 173(2)
_cell_measurement_theta_max 26.0995
_cell_measurement_theta_min 2.2545
_cell_volume 2115.7(5)
_computing_cell_refinement 'Saint+ NT ver.6.45 (Bruker AXS)'
_computing_data_collection 'Smart NT ver.5.63 (Bruker AXS)'
_computing_data_reduction 'Saint+ NT ver.6.45 (Bruker AXS)'
_computing_molecular_graphics 'XP in SHELXL-97'
_computing_publication_material SHELXL-97
_computing_structure_refinement 'SHELXL-97 (Sheldrick, 1997)'
_computing_structure_solution 'SHELXS-97 (Sheldrick, 1990)'
_diffrn_ambient_temperature 173(2)
_diffrn_measured_fraction_theta_full 0.963
_diffrn_measured_fraction_theta_max 0.963
_diffrn_measurement_device_type 'Bruker Smart Apex with D8-Gonimeter'
_diffrn_measurement_method 'omega scan'
_diffrn_radiation_monochromator graphite
_diffrn_radiation_source 'fine-focus sealed tube'
_diffrn_radiation_type MoK\a
_diffrn_radiation_wavelength 0.71073
_diffrn_reflns_av_R_equivalents 0.0249
_diffrn_reflns_av_sigmaI/netI 0.0318
_diffrn_reflns_limit_h_max 13
_diffrn_reflns_limit_h_min -13
_diffrn_reflns_limit_k_max 15
_diffrn_reflns_limit_k_min -15
_diffrn_reflns_limit_l_max 19
_diffrn_reflns_limit_l_min -19
_diffrn_reflns_number 21245
_diffrn_reflns_theta_full 26.15
_diffrn_reflns_theta_max 26.15
_diffrn_reflns_theta_min 1.93
_exptl_absorpt_coefficient_mu 2.114
_exptl_absorpt_correction_T_max 1.
_exptl_absorpt_correction_T_min 0.793613
_exptl_absorpt_correction_type multi-scan
_exptl_absorpt_process_details 'Sadabs 2.10 (Brucker Nonius 2000)'
_exptl_crystal_colour orange
_exptl_crystal_density_diffrn 1.500
_exptl_crystal_description bar
_exptl_crystal_F_000 982
_exptl_crystal_size_max 0.180
_exptl_crystal_size_mid 0.085
_exptl_crystal_size_min 0.035
_refine_diff_density_max 0.526
_refine_diff_density_min -0.372
_refine_diff_density_rms 0.076
_refine_ls_extinction_method none
_refine_ls_goodness_of_fit_ref 1.068
_refine_ls_hydrogen_treatment constr
_refine_ls_matrix_type full
_refine_ls_number_parameters 491
_refine_ls_number_reflns 8149
_refine_ls_number_restraints 17
_refine_ls_restrained_S_all 1.069
_refine_ls_R_factor_all 0.0326
_refine_ls_R_factor_gt 0.0271
_refine_ls_shift/su_max 0.001
_refine_ls_shift/su_mean 0.000
_refine_ls_structure_factor_coef Fsqd
_refine_ls_weighting_details 'calc w=1/[\s^2^(Fo^2^)+(0.0331P)^2^+1.6797P] where P=(Fo^2^+2Fc^2^)/3'
_refine_ls_weighting_scheme calc
_refine_ls_wR_factor_gt 0.0675
_refine_ls_wR_factor_ref 0.0732
_reflns_number_gt 7233
_reflns_number_total 8149
_reflns_threshold_expression >2sigma(I)
_cod_data_source_file ja0426746si20041210_073827.cif
_cod_data_source_block KU047
_cod_original_formula_sum 'C43.50 H61 B Br Fe2 O2 P Pd'
_cod_database_code 4111401

loop_
_symmetry_equiv_pos_as_xyz
'x, y, z'
'-x, -y, -z'

loop_
_atom_site_label
_atom_site_type_symbol
_atom_site_fract_x
_atom_site_fract_y
_atom_site_fract_z
_atom_site_U_iso_or_equiv
_atom_site_adp_type
_atom_site_occupancy
_atom_site_symmetry_multiplicity
_atom_site_calc_flag
_atom_site_refinement_flags
_atom_site_disorder_assembly
_atom_site_disorder_group
Pd1 Pd 0.198200(17) 0.391105(16) 0.249494(11) 0.01822(6) Uani 1 1 d . . .
Br1 Br 0.22719(3) 0.32836(2) 0.392973(15) 0.02554(7) Uani 1 1 d . . .
Fe1 Fe 0.08208(3) 0.56233(3) 0.23371(2) 0.01767(8) Uani 1 1 d . . .
O1 O 0.1238(2) 0.43082(17) 0.07724(11) 0.0341(5) Uani 1 1 d . . .
C1 C 0.1270(2) 0.4564(2) 0.14954(16) 0.0240(6) Uani 1 1 d . . .
B1 B 0.2110(3) 0.5458(2) 0.31595(17) 0.0191(6) Uani 1 1 d . . .
O2 O 0.2454(2) 0.72283(19) 0.16840(14) 0.0435(6) Uani 1 1 d . . .
C2 C 0.1847(2) 0.6565(2) 0.19442(16) 0.0244(6) Uani 1 1 d . . .
Fe4 Fe 0.48155(3) 0.64489(3) 0.36643(2) 0.02323(9) Uani 1 1 d . . .
P1 P 0.23965(6) 0.21787(5) 0.17423(4) 0.01999(14) Uani 1 1 d . . .
C10 C 0.2941(2) 0.6121(2) 0.38533(15) 0.0209(5) Uani 1 1 d . . .
C11 C 0.3233(2) 0.7266(2) 0.38596(16) 0.0238(5) Uani 1 1 d . . .
H11A H 0.2856 0.7707 0.3491 0.029 Uiso 1 1 calc R . .
C12 C 0.4168(3) 0.7631(2) 0.45003(17) 0.0283(6) Uani 1 1 d . . .
H12A H 0.4527 0.8352 0.4633 0.034 Uiso 1 1 calc R . .
C13 C 0.4475(3) 0.6728(2) 0.49082(17) 0.0288(6) Uani 1 1 d . . .
H13A H 0.5072 0.6742 0.5365 0.035 Uiso 1 1 calc R . .
C14 C 0.3737(2) 0.5797(2) 0.45170(16) 0.0243(6) Uani 1 1 d . . .
H14A H 0.3763 0.5085 0.4666 0.029 Uiso 1 1 calc R . .
C20 C 0.5273(3) 0.5840(5) 0.2505(2) 0.0698(15) Uani 1 1 d . . .
H20A H 0.4688 0.5551 0.2060 0.084 Uiso 1 1 calc R . .
C21 C 0.5737(4) 0.6881(4) 0.2664(3) 0.0659(13) Uani 1 1 d . . .
H21A H 0.5530 0.7448 0.2349 0.079 Uiso 1 1 calc R . .
C22 C 0.6560(4) 0.6989(4) 0.3357(3) 0.0623(12) Uani 1 1 d . . .
H22A H 0.7017 0.7637 0.3601 0.075 Uiso 1 1 calc R . .
C23 C 0.6600(3) 0.5984(4) 0.3633(2) 0.0589(12) Uani 1 1 d . . .
H23A H 0.7090 0.5819 0.4102 0.071 Uiso 1 1 calc R . .
C24 C 0.5797(4) 0.5257(3) 0.3105(3) 0.0703(15) Uani 1 1 d . . .
H24A H 0.5636 0.4507 0.3144 0.084 Uiso 1 1 calc R . .
C30 C -0.0844(2) 0.5004(2) 0.28680(18) 0.0284(6) Uani 1 1 d . . .
C31 C -0.1161(2) 0.5265(2) 0.20438(18) 0.0288(6) Uani 1 1 d . . .
C32 C -0.0820(2) 0.6373(2) 0.20262(16) 0.0231(5) Uani 1 1 d . . .
C33 C -0.0309(2) 0.6822(2) 0.28464(16) 0.0217(5) Uani 1 1 d . . .
C34 C -0.0335(2) 0.5972(2) 0.33610(16) 0.0227(5) Uani 1 1 d . . .
C35 C -0.1136(3) 0.3934(3) 0.3189(2) 0.0433(8) Uani 1 1 d . . .
H35A H -0.1996 0.3907 0.3389 0.065 Uiso 1 1 calc R . .
H35B H -0.0529 0.3854 0.3649 0.065 Uiso 1 1 calc R . .
H35C H -0.1073 0.3346 0.2738 0.065 Uiso 1 1 calc R . .
C36 C -0.1828(3) 0.4508(3) 0.1341(2) 0.0435(8) Uani 1 1 d . . .
H36A H -0.2746 0.4527 0.1384 0.065 Uiso 1 1 calc R . .
H36B H -0.1585 0.3770 0.1377 0.065 Uiso 1 1 calc R . .
H36C H -0.1588 0.4734 0.0806 0.065 Uiso 1 1 calc R . .
C37 C -0.1054(3) 0.6999(3) 0.13071(18) 0.0388(7) Uani 1 1 d . . .
H37A H -0.1909 0.7252 0.1324 0.058 Uiso 1 1 calc R . .
H37B H -0.0974 0.6533 0.0783 0.058 Uiso 1 1 calc R . .
H37C H -0.0432 0.7622 0.1343 0.058 Uiso 1 1 calc R . .
C38 C 0.0042(3) 0.7985(2) 0.31141(18) 0.0315(6) Uani 1 1 d . . .
H38A H -0.0699 0.8335 0.3329 0.047 Uiso 1 1 calc R . .
H38B H 0.0337 0.8332 0.2637 0.047 Uiso 1 1 calc R . .
H38C H 0.0718 0.8058 0.3554 0.047 Uiso 1 1 calc R . .
C39 C -0.0016(3) 0.6084(3) 0.42806(17) 0.0357(7) Uani 1 1 d . . .
H39A H -0.0798 0.6109 0.4583 0.054 Uiso 1 1 calc R . .
H39B H 0.0520 0.6752 0.4445 0.054 Uiso 1 1 calc R . .
H39C H 0.0439 0.5463 0.4416 0.054 Uiso 1 1 calc R . .
C40 C 0.3326(2) 0.1349(2) 0.23871(16) 0.0231(5) Uani 1 1 d . . .
H40A H 0.2924 0.1412 0.2938 0.028 Uiso 1 1 calc R . .
C41 C 0.4687(3) 0.1847(2) 0.25821(18) 0.0299(6) Uani 1 1 d . . .
H41A H 0.5162 0.1779 0.2067 0.036 Uiso 1 1 calc R . .
H41B H 0.4669 0.2627 0.2781 0.036 Uiso 1 1 calc R . .
C42 C 0.5362(3) 0.1283(3) 0.3248(2) 0.0419(8) Uani 1 1 d . . .
H42A H 0.6247 0.1595 0.3343 0.050 Uiso 1 1 calc R . .
H42B H 0.4933 0.1409 0.3779 0.050 Uiso 1 1 calc R . .
C43 C 0.5356(3) 0.0073(3) 0.2980(2) 0.0423(8) Uani 1 1 d . . .
H43A H 0.5760 -0.0279 0.3430 0.051 Uiso 1 1 calc R . .
H43B H 0.5852 -0.0056 0.2477 0.051 Uiso 1 1 calc R . .
C44 C 0.4007(3) -0.0418(3) 0.27891(19) 0.0380(7) Uani 1 1 d . . .
H44A H 0.3534 -0.0345 0.3306 0.046 Uiso 1 1 calc R . .
H44B H 0.4024 -0.1199 0.2594 0.046 Uiso 1 1 calc R . .
C45 C 0.3325(3) 0.0136(2) 0.21217(17) 0.0277(6) Uani 1 1 d . . .
H45A H 0.3752 0.0008 0.1590 0.033 Uiso 1 1 calc R . .
H45B H 0.2442 -0.0179 0.2029 0.033 Uiso 1 1 calc R . .
C50 C 0.3186(2) 0.2311(2) 0.07530(15) 0.0223(5) Uani 1 1 d . . .
H50A H 0.2518 0.2515 0.0356 0.027 Uiso 1 1 calc R . .
C51 C 0.4216(3) 0.3252(2) 0.08495(18) 0.0302(6) Uani 1 1 d . . .
H51A H 0.3852 0.3923 0.1089 0.036 Uiso 1 1 calc R . .
H51B H 0.4907 0.3095 0.1239 0.036 Uiso 1 1 calc R . .
C52 C 0.4753(3) 0.3422(3) 0.0010(2) 0.0397(8) Uani 1 1 d . . .
H52A H 0.4083 0.3658 -0.0359 0.048 Uiso 1 1 calc R . .
H52B H 0.5448 0.4000 0.0094 0.048 Uiso 1 1 calc R . .
C53 C 0.5249(3) 0.2390(3) -0.0405(2) 0.0434(8) Uani 1 1 d . . .
H53A H 0.5557 0.2516 -0.0958 0.052 Uiso 1 1 calc R . .
H53B H 0.5973 0.2191 -0.0061 0.052 Uiso 1 1 calc R . .
C54 C 0.4230(3) 0.1467(3) -0.05127(18) 0.0372(7) Uani 1 1 d . . .
H54A H 0.4590 0.0800 -0.0763 0.045 Uiso 1 1 calc R . .
H54B H 0.3540 0.1638 -0.0898 0.045 Uiso 1 1 calc R . .
C55 C 0.3696(3) 0.1279(2) 0.03212(16) 0.0273(6) Uani 1 1 d . . .
H55A H 0.4369 0.1038 0.0686 0.033 Uiso 1 1 calc R . .
H55B H 0.3005 0.0697 0.0231 0.033 Uiso 1 1 calc R . .
C60 C 0.0941(2) 0.1293(2) 0.14303(16) 0.0238(6) Uani 1 1 d . . .
H60A H 0.1192 0.0581 0.1161 0.029 Uiso 1 1 calc R . .
C61 C 0.0088(3) 0.1779(3) 0.08080(19) 0.0333(7) Uani 1 1 d . . .
H61A H 0.0535 0.1829 0.0287 0.040 Uiso 1 1 calc R . .
H61B H -0.0082 0.2521 0.1043 0.040 Uiso 1 1 calc R . .
C62 C -0.1174(3) 0.1109(3) 0.0602(2) 0.0420(8) Uani 1 1 d . . .
H62A H -0.1711 0.1479 0.0224 0.050 Uiso 1 1 calc R . .
H62B H -0.1014 0.0393 0.0308 0.050 Uiso 1 1 calc R . .
C63 C -0.1873(3) 0.0953(3) 0.1388(2) 0.0414(8) Uani 1 1 d . . .
H63A H -0.2104 0.1663 0.1656 0.050 Uiso 1 1 calc R . .
H63B H -0.2664 0.0490 0.1238 0.050 Uiso 1 1 calc R . .
C64 C -0.1047(3) 0.0430(3) 0.1994(2) 0.0418(8) Uani 1 1 d . . .
H64A H -0.0883 -0.0306 0.1743 0.050 Uiso 1 1 calc R . .
H64B H -0.1500 0.0363 0.2511 0.050 Uiso 1 1 calc R . .
C65 C 0.0218(3) 0.1098(3) 0.22114(18) 0.0329(7) Uani 1 1 d . . .
H65A H 0.0751 0.0715 0.2582 0.040 Uiso 1 1 calc R . .
H65B H 0.0055 0.1804 0.2520 0.040 Uiso 1 1 calc R . .
C71 C 1.0549(8) 1.0061(9) 0.5018(5) 0.099(5) Uani 0.50 1 d PD A -1
C72 C 0.9752(12) 0.9302(8) 0.5338(5) 0.091(8) Uani 0.50 1 d PD A -1
H72A H 1.0062 0.8741 0.5623 0.109 Uiso 0.50 1 calc PR A -1
C73 C 0.8468(11) 0.9422(9) 0.5213(5) 0.092(4) Uani 0.50 1 d PD A -1
H73A H 0.7877 0.8925 0.5419 0.110 Uiso 0.50 1 calc PR A -1
C74 C 0.8014(12) 1.0241(9) 0.4797(5) 0.154(4) Uani 0.50 1 d PD A -1
H74A H 0.7132 1.0311 0.4716 0.185 Uiso 0.50 1 calc PR A -1
C75 C 0.8901(11) 1.0954(7) 0.4503(4) 0.078(3) Uani 0.50 1 d PD A -1
H75A H 0.8613 1.1521 0.4216 0.093 Uiso 0.50 1 calc PR A -1
C76 C 1.0197(10) 1.0866(9) 0.4614(5) 0.114(12) Uani 0.50 1 d PD A -1
H76A H 1.0798 1.1357 0.4411 0.137 Uiso 0.50 1 calc PR A -1
C77 C 1.1926(9) 0.9879(13) 0.5178(8) 0.154(4) Uani 0.50 1 d PD A -1
H77A H 1.1994 0.9261 0.5495 0.232 Uiso 0.50 1 calc PR A -1
H77B H 1.2354 1.0527 0.5498 0.232 Uiso 0.50 1 calc PR A -1
H77C H 1.2325 0.9732 0.4645 0.232 Uiso 0.50 1 calc PR A -1

loop_
_atom_site_aniso_label
_atom_site_aniso_U_11
_atom_site_aniso_U_22
_atom_site_aniso_U_33
_atom_site_aniso_U_23
_atom_site_aniso_U_13
_atom_site_aniso_U_12
Pd1 0.01928(10) 0.01881(11) 0.01681(10) 0.00096(7) 0.00118(7) 0.00498(7)
Br1 0.03352(15) 0.02504(16) 0.01852(13) 0.00328(10) 0.00131(10) 0.00442(11)
Fe1 0.01717(17) 0.0188(2) 0.01741(17) 0.00200(14) 0.00082(13) 0.00418(13)
O1 0.0511(13) 0.0341(12) 0.0176(10) 0.0000(8) -0.0009(8) 0.0139(10)
C1 0.0247(13) 0.0243(15) 0.0240(14) 0.0042(11) -0.0007(10) 0.0070(11)
B1 0.0166(13) 0.0223(16) 0.0192(13) 0.0038(11) 0.0045(10) 0.0041(11)
O2 0.0446(13) 0.0425(14) 0.0456(13) 0.0153(11) 0.0128(10) -0.0057(11)
C2 0.0253(13) 0.0229(15) 0.0245(13) 0.0005(11) 0.0021(10) 0.0020(11)
Fe4 0.01828(18) 0.0257(2) 0.02502(19) -0.00078(15) 0.00010(14) 0.00406(15)
P1 0.0219(3) 0.0190(4) 0.0189(3) -0.0005(2) 0.0021(2) 0.0040(3)
C10 0.0180(12) 0.0242(15) 0.0208(12) 0.0015(10) 0.0027(10) 0.0050(10)
C11 0.0218(13) 0.0222(15) 0.0269(13) -0.0006(11) 0.0000(10) 0.0044(10)
C12 0.0268(14) 0.0251(16) 0.0306(14) -0.0067(11) -0.0009(11) 0.0032(11)
C13 0.0275(14) 0.0337(17) 0.0235(13) -0.0035(11) -0.0043(11) 0.0057(12)
C14 0.0240(13) 0.0262(16) 0.0225(13) 0.0008(11) -0.0003(10) 0.0043(11)
C20 0.0294(18) 0.125(5) 0.044(2) -0.041(2) 0.0059(16) 0.015(2)
C21 0.071(3) 0.086(4) 0.055(2) 0.032(2) 0.035(2) 0.042(3)
C22 0.041(2) 0.059(3) 0.079(3) -0.023(2) 0.034(2) -0.0204(18)
C23 0.0266(17) 0.107(4) 0.051(2) 0.021(2) 0.0099(15) 0.031(2)
C24 0.061(3) 0.035(2) 0.121(4) 0.003(2) 0.060(3) 0.0187(19)
C30 0.0153(12) 0.0328(17) 0.0398(16) 0.0097(13) 0.0076(11) 0.0088(11)
C31 0.0155(12) 0.0368(18) 0.0337(15) -0.0005(12) -0.0007(11) 0.0091(11)
C32 0.0202(12) 0.0224(15) 0.0261(13) -0.0006(11) -0.0040(10) 0.0072(10)
C33 0.0196(12) 0.0246(15) 0.0215(12) 0.0010(10) 0.0029(10) 0.0081(10)
C34 0.0182(12) 0.0265(15) 0.0249(13) 0.0041(11) 0.0061(10) 0.0086(10)
C35 0.0258(15) 0.0360(19) 0.073(2) 0.0212(17) 0.0140(15) 0.0067(13)
C36 0.0279(16) 0.039(2) 0.057(2) -0.0160(16) -0.0130(14) 0.0050(13)
C37 0.0448(18) 0.044(2) 0.0292(15) 0.0071(14) -0.0099(13) 0.0164(15)
C38 0.0317(15) 0.0301(17) 0.0326(15) -0.0013(12) 0.0020(12) 0.0105(12)
C39 0.0282(15) 0.057(2) 0.0250(14) 0.0108(14) 0.0089(12) 0.0121(14)
C40 0.0282(13) 0.0202(14) 0.0210(12) 0.0014(10) 0.0017(10) 0.0050(11)
C41 0.0336(15) 0.0225(16) 0.0326(15) 0.0006(12) -0.0075(12) 0.0055(12)
C42 0.0488(19) 0.0345(19) 0.0403(18) 0.0012(14) -0.0202(15) 0.0078(15)
C43 0.0485(19) 0.040(2) 0.0396(17) 0.0077(14) -0.0118(14) 0.0179(15)
C44 0.0537(19) 0.0289(18) 0.0345(16) 0.0091(13) 0.0047(14) 0.0134(14)
C45 0.0307(14) 0.0226(16) 0.0304(14) 0.0019(11) 0.0034(11) 0.0066(11)
C50 0.0218(12) 0.0255(15) 0.0202(12) 0.0035(10) 0.0040(10) 0.0041(10)
C51 0.0313(15) 0.0262(16) 0.0328(15) 0.0039(12) 0.0024(12) -0.0024(12)
C52 0.0324(16) 0.046(2) 0.0427(18) 0.0174(15) 0.0054(13) -0.0056(14)
C53 0.0320(16) 0.062(2) 0.0402(18) 0.0169(16) 0.0160(14) 0.0064(15)
C54 0.0374(16) 0.051(2) 0.0264(15) 0.0042(13) 0.0127(12) 0.0180(14)
C55 0.0294(14) 0.0288(16) 0.0246(14) 0.0012(11) 0.0063(11) 0.0086(11)
C60 0.0246(13) 0.0180(14) 0.0272(14) -0.0042(10) 0.0030(11) 0.0003(10)
C61 0.0264(14) 0.0397(19) 0.0333(15) 0.0078(13) -0.0023(12) -0.0037(12)
C62 0.0282(16) 0.056(2) 0.0395(18) 0.0004(15) -0.0051(13) -0.0006(14)
C63 0.0248(15) 0.043(2) 0.054(2) -0.0060(15) 0.0055(14) -0.0008(13)
C64 0.0344(17) 0.043(2) 0.0475(19) 0.0062(15) 0.0125(14) -0.0060(14)
C65 0.0289(15) 0.0384(19) 0.0324(15) 0.0061(13) 0.0079(12) 0.0018(12)
C71 0.058(5) 0.147(13) 0.072(7) -0.088(8) -0.011(5) 0.034(7)
C72 0.19(2) 0.049(8) 0.037(8) 0.005(6) -0.001(10) 0.035(10)
C73 0.122(11) 0.082(9) 0.067(7) -0.014(6) 0.042(8) -0.007(8)
C74 0.092(5) 0.212(11) 0.132(7) -0.106(7) -0.034(5) 0.060(6)
C75 0.149(11) 0.038(5) 0.043(5) 0.000(4) -0.018(6) 0.011(6)
C76 0.17(2) 0.099(13) 0.058(10) -0.039(9) 0.067(13) -0.085(14)
C77 0.092(5) 0.212(11) 0.132(7) -0.106(7) -0.034(5) 0.060(6)

loop_
_atom_type_symbol
_atom_type_description
_atom_type_scat_dispersion_real
_atom_type_scat_dispersion_imag
_atom_type_scat_source
C C 0.0033 0.0016 'International Tables Vol C Tables 4.2.6.8 and 6.1.1.4'
H H 0.0000 0.0000 'International Tables Vol C Tables 4.2.6.8 and 6.1.1.4'
B B 0.0013 0.0007 'International Tables Vol C Tables 4.2.6.8 and 6.1.1.4'
O O 0.0106 0.0060 'International Tables Vol C Tables 4.2.6.8 and 6.1.1.4'
P P 0.1023 0.0942 'International Tables Vol C Tables 4.2.6.8 and 6.1.1.4'
Fe Fe 0.3463 0.8444 'International Tables Vol C Tables 4.2.6.8 and 6.1.1.4'
Br Br -0.2901 2.4595 'International Tables Vol C Tables 4.2.6.8 and 6.1.1.4'
Pd Pd -0.9988 1.0072 'International Tables Vol C Tables 4.2.6.8 and 6.1.1.4'

loop_
_geom_angle_atom_site_label_1
_geom_angle_atom_site_label_2
_geom_angle_atom_site_label_3
_geom_angle
C1 Pd1 B1 88.22(11)
C1 Pd1 P1 96.54(8)
B1 Pd1 P1 165.90(8)
C1 Pd1 Br1 162.93(7)
B1 Pd1 Br1 84.22(8)
P1 Pd1 Br1 94.437(19)
C1 Pd1 Fe1 46.52(8)
B1 Pd1 Fe1 46.86(8)
P1 Pd1 Fe1 141.877(19)
Br1 Pd1 Fe1 119.586(12)
C2 Fe1 C1 89.09(12)
C2 Fe1 B1 88.51(12)
C1 Fe1 B1 98.55(12)
C2 Fe1 C33 92.43(12)
C1 Fe1 C33 153.97(10)
B1 Fe1 C33 107.47(11)
C2 Fe1 C32 94.55(12)
C1 Fe1 C32 113.64(11)
B1 Fe1 C32 147.68(11)
C33 Fe1 C32 40.33(10)
C2 Fe1 C34 124.87(12)
C1 Fe1 C34 145.99(11)
B1 Fe1 C34 85.39(11)
C33 Fe1 C34 39.41(10)
C32 Fe1 C34 66.54(10)
C2 Fe1 C30 157.94(12)
C1 Fe1 C30 107.80(12)
B1 Fe1 C30 102.43(11)
C33 Fe1 C30 66.14(11)
C32 Fe1 C30 66.01(10)
C34 Fe1 C30 39.19(11)
C2 Fe1 C31 128.45(12)
C1 Fe1 C31 92.73(11)
B1 Fe1 C31 141.60(11)
C33 Fe1 C31 66.24(11)
C32 Fe1 C31 38.86(11)
C34 Fe1 C31 65.92(10)
C30 Fe1 C31 39.37(11)
C2 Fe1 Pd1 108.89(9)
C1 Fe1 Pd1 51.57(8)
B1 Fe1 Pd1 53.23(9)
C33 Fe1 Pd1 149.27(7)
C32 Fe1 Pd1 150.70(8)
C34 Fe1 Pd1 110.38(7)
C30 Fe1 Pd1 92.90(7)
C31 Fe1 Pd1 112.13(8)
O1 C1 Fe1 144.3(2)
O1 C1 Pd1 133.8(2)
Fe1 C1 Pd1 81.92(10)
C10 B1 Fe1 140.7(2)
C10 B1 Pd1 138.87(19)
Fe1 B1 Pd1 79.92(11)
O2 C2 Fe1 175.3(3)
C23 Fe4 C24 40.25(19)
C23 Fe4 C22 39.99(18)
C24 Fe4 C22 67.24(17)
C23 Fe4 C20 67.17(16)
C24 Fe4 C20 40.3(2)
C22 Fe4 C20 66.39(17)
C23 Fe4 C21 66.84(16)
C24 Fe4 C21 66.76(18)
C22 Fe4 C21 39.70(18)
C20 Fe4 C21 38.85(19)
C23 Fe4 C14 114.88(14)
C24 Fe4 C14 107.47(15)
C22 Fe4 C14 147.61(17)
C20 Fe4 C14 131.30(18)
C21 Fe4 C14 169.64(18)
C23 Fe4 C11 165.44(17)
C24 Fe4 C11 153.98(18)
C22 Fe4 C11 129.87(16)
C20 Fe4 C11 121.94(15)
C21 Fe4 C11 112.16(14)
C14 Fe4 C11 68.92(11)
C23 Fe4 C10 150.04(16)
C24 Fe4 C10 118.69(15)
C22 Fe4 C10 169.47(17)
C20 Fe4 C10 111.78(13)
C21 Fe4 C10 132.45(16)
C14 Fe4 C10 41.56(10)
C11 Fe4 C10 41.32(11)
C23 Fe4 C13 104.97(13)
C24 Fe4 C13 126.87(18)
C22 Fe4 C13 115.08(15)
C20 Fe4 C13 166.73(19)
C21 Fe4 C13 149.60(19)
C14 Fe4 C13 40.75(11)
C11 Fe4 C13 68.15(11)
C10 Fe4 C13 69.27(10)
C23 Fe4 C12 126.16(16)
C24 Fe4 C12 164.21(19)
C22 Fe4 C12 107.29(14)
C20 Fe4 C12 152.82(19)
C21 Fe4 C12 119.27(17)
C14 Fe4 C12 68.69(12)
C11 Fe4 C12 40.49(10)
C10 Fe4 C12 69.31(11)
C13 Fe4 C12 40.45(11)
C40 P1 C60 102.99(12)
C40 P1 C50 109.54(12)
C60 P1 C50 104.70(12)
C40 P1 Pd1 112.52(9)
C60 P1 Pd1 113.30(9)
C50 P1 Pd1 113.06(9)
C11 C10 C14 105.9(2)
C11 C10 B1 122.0(2)
C14 C10 B1 131.4(2)
C11 C10 Fe4 69.06(14)
C14 C10 Fe4 68.84(14)
B1 C10 Fe4 118.88(17)
C12 C11 C10 109.4(2)
C12 C11 Fe4 70.38(15)
C10 C11 Fe4 69.62(14)
C12 C11 H11A 125.3
C10 C11 H11A 125.3
Fe4 C11 H11A 126.3
C11 C12 C13 107.8(2)
C11 C12 Fe4 69.12(15)
C13 C12 Fe4 69.67(16)
C11 C12 H12A 126.1
C13 C12 H12A 126.1
Fe4 C12 H12A 126.7
C12 C13 C14 108.5(2)
C12 C13 Fe4 69.88(16)
C14 C13 Fe4 68.99(15)
C12 C13 H13A 125.7
C14 C13 H13A 125.7
Fe4 C13 H13A 127.0
C13 C14 C10 108.4(2)
C13 C14 Fe4 70.25(16)
C10 C14 Fe4 69.60(14)
C13 C14 H14A 125.8
C10 C14 H14A 125.8
Fe4 C14 H14A 125.9
C21 C20 C24 108.5(4)
C21 C20 Fe4 70.7(2)
C24 C20 Fe4 69.5(2)
C21 C20 H20A 125.7
C24 C20 H20A 125.7
Fe4 C20 H20A 125.6
C20 C21 C22 108.9(4)
C20 C21 Fe4 70.5(2)
C22 C21 Fe4 70.0(2)
C20 C21 H21A 125.5
C22 C21 H21A 125.5
Fe4 C21 H21A 125.6
C21 C22 C23 107.7(4)
C21 C22 Fe4 70.3(2)
C23 C22 Fe4 69.6(2)
C21 C22 H22A 126.1
C23 C22 H22A 126.1
Fe4 C22 H22A 125.5
C22 C23 C24 107.9(4)
C22 C23 Fe4 70.4(2)
C24 C23 Fe4 70.1(2)
C22 C23 H23A 126.0
C24 C23 H23A 126.0
Fe4 C23 H23A 125.1
C23 C24 C20 106.9(4)
C23 C24 Fe4 69.7(2)
C20 C24 Fe4 70.1(2)
C23 C24 H24A 126.6
C20 C24 H24A 126.6
Fe4 C24 H24A 125.2
C34 C30 C31 108.0(2)
C34 C30 C35 125.4(3)
C31 C30 C35 126.3(3)
C34 C30 Fe1 70.01(15)
C31 C30 Fe1 70.55(15)
C35 C30 Fe1 130.42(19)
C32 C31 C30 108.0(2)
C32 C31 C36 125.9(3)
C30 C31 C36 126.0(3)
C32 C31 Fe1 69.01(15)
C30 C31 Fe1 70.08(14)
C36 C31 Fe1 129.8(2)
C31 C32 C33 108.2(2)
C31 C32 C37 125.9(3)
C33 C32 C37 125.7(3)
C31 C32 Fe1 72.13(14)
C33 C32 Fe1 69.65(14)
C37 C32 Fe1 128.1(2)
C34 C33 C32 107.7(2)
C34 C33 C38 126.7(2)
C32 C33 C38 125.2(2)
C34 C33 Fe1 71.38(14)
C32 C33 Fe1 70.01(14)
C38 C33 Fe1 129.03(19)
C33 C34 C30 108.1(2)
C33 C34 C39 126.4(3)
C30 C34 C39 125.2(3)
C33 C34 Fe1 69.20(14)
C30 C34 Fe1 70.80(15)
C39 C34 Fe1 130.36(18)
C30 C35 H35A 109.5
C30 C35 H35B 109.5
H35A C35 H35B 109.5
C30 C35 H35C 109.5
H35A C35 H35C 109.5
H35B C35 H35C 109.5
C31 C36 H36A 109.5
C31 C36 H36B 109.5
H36A C36 H36B 109.5
C31 C36 H36C 109.5
H36A C36 H36C 109.5
H36B C36 H36C 109.5
C32 C37 H37A 109.5
C32 C37 H37B 109.5
H37A C37 H37B 109.5
C32 C37 H37C 109.5
H37A C37 H37C 109.5
H37B C37 H37C 109.5
C33 C38 H38A 109.5
C33 C38 H38B 109.5
H38A C38 H38B 109.5
C33 C38 H38C 109.5
H38A C38 H38C 109.5
H38B C38 H38C 109.5
C34 C39 H39A 109.5
C34 C39 H39B 109.5
H39A C39 H39B 109.5
C34 C39 H39C 109.5
H39A C39 H39C 109.5
H39B C39 H39C 109.5
C45 C40 C41 110.4(2)
C45 C40 P1 119.02(19)
C41 C40 P1 111.66(18)
C45 C40 H40A 104.8
C41 C40 H40A 104.8
P1 C40 H40A 104.8
C42 C41 C40 111.0(2)
C42 C41 H41A 109.4
C40 C41 H41A 109.4
C42 C41 H41B 109.4
C40 C41 H41B 109.4
H41A C41 H41B 108.0
C43 C42 C41 110.9(3)
C43 C42 H42A 109.5
C41 C42 H42A 109.5
C43 C42 H42B 109.5
C41 C42 H42B 109.5
H42A C42 H42B 108.0
C42 C43 C44 110.6(3)
C42 C43 H43A 109.5
C44 C43 H43A 109.5
C42 C43 H43B 109.5
C44 C43 H43B 109.5
H43A C43 H43B 108.1
C43 C44 C45 111.4(3)
C43 C44 H44A 109.4
C45 C44 H44A 109.4
C43 C44 H44B 109.4
C45 C44 H44B 109.4
H44A C44 H44B 108.0
C40 C45 C44 110.8(2)
C40 C45 H45A 109.5
C44 C45 H45A 109.5
C40 C45 H45B 109.5
C44 C45 H45B 109.5
H45A C45 H45B 108.1
C55 C50 C51 110.6(2)
C55 C50 P1 116.22(18)
C51 C50 P1 111.92(18)
C55 C50 H50A 105.7
C51 C50 H50A 105.7
P1 C50 H50A 105.7
C52 C51 C50 111.0(2)
C52 C51 H51A 109.4
C50 C51 H51A 109.4
C52 C51 H51B 109.4
C50 C51 H51B 109.4
H51A C51 H51B 108.0
C53 C52 C51 111.2(3)
C53 C52 H52A 109.4
C51 C52 H52A 109.4
C53 C52 H52B 109.4
C51 C52 H52B 109.4
H52A C52 H52B 108.0
C54 C53 C52 111.3(2)
C54 C53 H53A 109.4
C52 C53 H53A 109.4
C54 C53 H53B 109.4
C52 C53 H53B 109.4
H53A C53 H53B 108.0
C53 C54 C55 110.9(3)
C53 C54 H54A 109.5
C55 C54 H54A 109.5
C53 C54 H54B 109.5
C55 C54 H54B 109.5
H54A C54 H54B 108.0
C54 C55 C50 111.3(2)
C54 C55 H55A 109.4
C50 C55 H55A 109.4
C54 C55 H55B 109.4
C50 C55 H55B 109.4
H55A C55 H55B 108.0
C61 C60 C65 110.1(2)
C61 C60 P1 111.72(19)
C65 C60 P1 109.44(19)
C61 C60 H60A 108.5
C65 C60 H60A 108.5
P1 C60 H60A 108.5
C60 C61 C62 112.5(3)
C60 C61 H61A 109.1
C62 C61 H61A 109.1
C60 C61 H61B 109.1
C62 C61 H61B 109.1
H61A C61 H61B 107.8
C63 C62 C61 111.4(3)
C63 C62 H62A 109.3
C61 C62 H62A 109.3
C63 C62 H62B 109.3
C61 C62 H62B 109.3
H62A C62 H62B 108.0
C64 C63 C62 110.4(3)
C64 C63 H63A 109.6
C62 C63 H63A 109.6
C64 C63 H63B 109.6
C62 C63 H63B 109.6
H63A C63 H63B 108.1
C63 C64 C65 111.3(3)
C63 C64 H64A 109.4
C65 C64 H64A 109.4
C63 C64 H64B 109.4
C65 C64 H64B 109.4
H64A C64 H64B 108.0
C64 C65 C60 112.3(2)
C64 C65 H65A 109.1
C60 C65 H65A 109.1
C64 C65 H65B 109.1
C60 C65 H65B 109.1
H65A C65 H65B 107.9
C76 C71 C72 126.3(8)
C76 C71 C77 121.6(8)
C72 C71 C77 112.0(9)
C73 C72 C71 115.1(8)
C73 C72 H72A 122.5
C71 C72 H72A 122.5
C72 C73 C74 122.5(10)
C72 C73 H73A 118.8
C74 C73 H73A 118.8
C75 C74 C73 117.3(11)
C75 C74 H74A 121.3
C73 C74 H74A 121.3
C74 C75 C76 122.2(9)
C74 C75 H75A 118.9
C76 C75 H75A 118.9
C71 C76 C75 116.5(9)
C71 C76 H76A 121.7
C75 C76 H76A 121.7
C71 C77 H77A 109.5
C71 C77 H77B 109.5
H77A C77 H77B 109.5
C71 C77 H77C 109.5
H77A C77 H77C 109.5
H77B C77 H77C 109.5

loop_
_geom_bond_atom_site_label_1
_geom_bond_atom_site_label_2
_geom_bond_distance
Pd1 C1 2.032(2)
Pd1 B1 2.090(3)
Pd1 P1 2.4297(7)
Pd1 Br1 2.5457(4)
Pd1 Fe1 2.5684(5)
Fe1 C2 1.741(3)
Fe1 C1 1.882(3)
Fe1 B1 1.903(3)
Fe1 C33 2.093(3)
Fe1 C32 2.098(2)
Fe1 C34 2.122(2)
Fe1 C30 2.133(3)
Fe1 C31 2.139(3)
O1 C1 1.173(3)
B1 C10 1.523(4)
O2 C2 1.144(3)
Fe4 C23 2.016(3)
Fe4 C24 2.021(3)
Fe4 C22 2.027(3)
Fe4 C20 2.029(3)
Fe4 C21 2.032(4)
Fe4 C14 2.035(3)
Fe4 C11 2.038(3)
Fe4 C10 2.045(2)
Fe4 C13 2.051(3)
Fe4 C12 2.054(3)
P1 C40 1.852(3)
P1 C60 1.852(3)
P1 C50 1.855(2)
C10 C11 1.440(4)
C10 C14 1.447(3)
C11 C12 1.416(4)
C11 H11A 0.9500
C12 C13 1.419(4)
C12 H12A 0.9500
C13 C14 1.423(4)
C13 H13A 0.9500
C14 H14A 0.9500
C20 C21 1.351(7)
C20 C24 1.397(7)
C20 H20A 0.9500
C21 C22 1.378(6)
C21 H21A 0.9500
C22 C23 1.382(6)
C22 H22A 0.9500
C23 C24 1.389(6)
C23 H23A 0.9500
C24 H24A 0.9500
C30 C34 1.427(4)
C30 C31 1.439(4)
C30 C35 1.506(4)
C31 C32 1.410(4)
C31 C36 1.508(4)
C32 C33 1.445(4)
C32 C37 1.495(4)
C33 C34 1.422(4)
C33 C38 1.484(4)
C34 C39 1.498(4)
C35 H35A 0.9800
C35 H35B 0.9800
C35 H35C 0.9800
C36 H36A 0.9800
C36 H36B 0.9800
C36 H36C 0.9800
C37 H37A 0.9800
C37 H37B 0.9800
C37 H37C 0.9800
C38 H38A 0.9800
C38 H38B 0.9800
C38 H38C 0.9800
C39 H39A 0.9800
C39 H39B 0.9800
C39 H39C 0.9800
C40 C45 1.524(4)
C40 C41 1.537(4)
C40 H40A 1.0000
C41 C42 1.530(4)
C41 H41A 0.9900
C41 H41B 0.9900
C42 C43 1.521(5)
C42 H42A 0.9900
C42 H42B 0.9900
C43 C44 1.522(5)
C43 H43A 0.9900
C43 H43B 0.9900
C44 C45 1.529(4)
C44 H44A 0.9900
C44 H44B 0.9900
C45 H45A 0.9900
C45 H45B 0.9900
C50 C55 1.534(4)
C50 C51 1.540(4)
C50 H50A 1.0000
C51 C52 1.525(4)
C51 H51A 0.9900
C51 H51B 0.9900
C52 C53 1.518(5)
C52 H52A 0.9900
C52 H52B 0.9900
C53 C54 1.515(5)
C53 H53A 0.9900
C53 H53B 0.9900
C54 C55 1.521(4)
C54 H54A 0.9900
C54 H54B 0.9900
C55 H55A 0.9900
C55 H55B 0.9900
C60 C61 1.528(4)
C60 C65 1.540(4)
C60 H60A 1.0000
C61 C62 1.532(4)
C61 H61A 0.9900
C61 H61B 0.9900
C62 C63 1.523(4)
C62 H62A 0.9900
C62 H62B 0.9900
C63 C64 1.518(5)
C63 H63A 0.9900
C63 H63B 0.9900
C64 C65 1.536(4)
C64 H64A 0.9900
C64 H64B 0.9900
C65 H65A 0.9900
C65 H65B 0.9900
C71 C76 1.326(12)
C71 C72 1.388(2)
C71 C77 1.508(2)
C72 C73 1.388(2)
C72 H72A 0.9500
C73 C74 1.388(2)
C73 H73A 0.9500
C74 C75 1.388(2)
C74 H74A 0.9500
C75 C76 1.391(2)
C75 H75A 0.9500
C76 H76A 0.9500
C77 H77A 0.9800
C77 H77B 0.9800
C77 H77C 0.9800

loop_
_geom_torsion_atom_site_label_1
_geom_torsion_atom_site_label_2
_geom_torsion_atom_site_label_3
_geom_torsion_atom_site_label_4
_geom_torsion
C1 Pd1 Fe1 C2 -72.96(14)
B1 Pd1 Fe1 C2 73.14(14)
P1 Pd1 Fe1 C2 -90.36(10)
Br1 Pd1 Fe1 C2 119.46(9)
B1 Pd1 Fe1 C1 146.10(15)
P1 Pd1 Fe1 C1 -17.40(11)
Br1 Pd1 Fe1 C1 -167.58(11)
C1 Pd1 Fe1 B1 -146.10(15)
P1 Pd1 Fe1 B1 -163.51(10)
Br1 Pd1 Fe1 B1 46.32(10)
C1 Pd1 Fe1 C33 155.48(18)
B1 Pd1 Fe1 C33 -58.41(18)
P1 Pd1 Fe1 C33 138.08(15)
Br1 Pd1 Fe1 C33 -12.10(15)
C1 Pd1 Fe1 C32 68.40(18)
B1 Pd1 Fe1 C32 -145.50(18)
P1 Pd1 Fe1 C32 51.00(15)
Br1 Pd1 Fe1 C32 -99.18(15)
C1 Pd1 Fe1 C34 146.52(13)
B1 Pd1 Fe1 C34 -67.38(13)
P1 Pd1 Fe1 C34 129.12(8)
Br1 Pd1 Fe1 C34 -21.06(8)
C1 Pd1 Fe1 C30 110.52(13)
B1 Pd1 Fe1 C30 -103.37(13)
P1 Pd1 Fe1 C30 93.12(9)
Br1 Pd1 Fe1 C30 -57.06(8)
C1 Pd1 Fe1 C31 75.11(13)
B1 Pd1 Fe1 C31 -138.79(13)
P1 Pd1 Fe1 C31 57.71(9)
Br1 Pd1 Fe1 C31 -92.47(8)
C2 Fe1 C1 O1 -64.2(4)
B1 Fe1 C1 O1 -152.6(4)
C33 Fe1 C1 O1 29.5(6)
C32 Fe1 C1 O1 30.4(4)
C34 Fe1 C1 O1 113.0(4)
C30 Fe1 C1 O1 101.3(4)
C31 Fe1 C1 O1 64.2(4)
Pd1 Fe1 C1 O1 -179.4(5)
C2 Fe1 C1 Pd1 115.21(11)
B1 Fe1 C1 Pd1 26.86(12)
C33 Fe1 C1 Pd1 -151.1(2)
C32 Fe1 C1 Pd1 -150.22(9)
C34 Fe1 C1 Pd1 -67.60(19)
C30 Fe1 C1 Pd1 -79.22(11)
C31 Fe1 C1 Pd1 -116.33(10)
B1 Pd1 C1 O1 155.5(3)
P1 Pd1 C1 O1 -11.2(3)
Br1 Pd1 C1 O1 -140.9(2)
Fe1 Pd1 C1 O1 179.5(4)
B1 Pd1 C1 Fe1 -24.02(10)
P1 Pd1 C1 Fe1 169.29(7)
Br1 Pd1 C1 Fe1 39.6(3)
C2 Fe1 B1 C10 57.0(3)
C1 Fe1 B1 C10 145.8(3)
C33 Fe1 B1 C10 -35.1(3)
C32 Fe1 B1 C10 -39.2(4)
C34 Fe1 B1 C10 -68.2(3)
C30 Fe1 B1 C10 -103.7(3)
C31 Fe1 B1 C10 -108.7(3)
Pd1 Fe1 B1 C10 172.0(3)
C2 Fe1 B1 Pd1 -115.07(11)
C1 Fe1 B1 Pd1 -26.22(11)
C33 Fe1 B1 Pd1 152.85(9)
C32 Fe1 B1 Pd1 148.76(17)
C34 Fe1 B1 Pd1 119.76(10)
C30 Fe1 B1 Pd1 84.25(10)
C31 Fe1 B1 Pd1 79.29(18)
C1 Pd1 B1 C10 -148.5(3)
P1 Pd1 B1 C10 -38.3(5)
Br1 Pd1 B1 C10 46.9(3)
Fe1 Pd1 B1 C10 -172.3(3)
C1 Pd1 B1 Fe1 23.88(10)
P1 Pd1 B1 Fe1 134.0(3)
Br1 Pd1 B1 Fe1 -140.80(8)
C1 Fe1 C2 O2 127(3)
B1 Fe1 C2 O2 -134(3)
C33 Fe1 C2 O2 -27(3)
C32 Fe1 C2 O2 14(3)
C34 Fe1 C2 O2 -51(3)
C30 Fe1 C2 O2 -14(3)
C31 Fe1 C2 O2 34(3)
Pd1 Fe1 C2 O2 176(3)
C1 Pd1 P1 C40 170.45(12)
B1 Pd1 P1 C40 61.3(3)
Br1 Pd1 P1 C40 -22.64(9)
Fe1 Pd1 P1 C40 -176.94(9)
C1 Pd1 P1 C60 -73.22(12)
B1 Pd1 P1 C60 177.6(3)
Br1 Pd1 P1 C60 93.69(9)
Fe1 Pd1 P1 C60 -60.61(10)
C1 Pd1 P1 C50 45.70(12)
B1 Pd1 P1 C50 -63.4(3)
Br1 Pd1 P1 C50 -147.39(9)
Fe1 Pd1 P1 C50 58.32(10)
Fe1 B1 C10 C11 -23.8(4)
Pd1 B1 C10 C11 144.2(2)
Fe1 B1 C10 C14 167.7(2)
Pd1 B1 C10 C14 -24.3(5)
Fe1 B1 C10 Fe4 -106.0(3)
Pd1 B1 C10 Fe4 62.1(3)
C23 Fe4 C10 C11 164.1(3)
C24 Fe4 C10 C11 -158.3(2)
C22 Fe4 C10 C11 -36.3(8)
C20 Fe4 C10 C11 -114.1(2)
C21 Fe4 C10 C11 -74.6(3)
C14 Fe4 C10 C11 117.5(2)
C13 Fe4 C10 C11 80.09(16)
C12 Fe4 C10 C11 36.71(15)
C23 Fe4 C10 C14 46.6(3)
C24 Fe4 C10 C14 84.2(2)
C22 Fe4 C10 C14 -153.8(7)
C20 Fe4 C10 C14 128.4(2)
C21 Fe4 C10 C14 167.9(2)
C11 Fe4 C10 C14 -117.5(2)
C13 Fe4 C10 C14 -37.43(16)
C12 Fe4 C10 C14 -80.81(17)
C23 Fe4 C10 B1 -80.0(3)
C24 Fe4 C10 B1 -42.4(3)
C22 Fe4 C10 B1 79.6(8)
C20 Fe4 C10 B1 1.8(3)
C21 Fe4 C10 B1 41.3(3)
C14 Fe4 C10 B1 -126.6(3)
C11 Fe4 C10 B1 115.9(3)
C13 Fe4 C10 B1 -164.0(2)
C12 Fe4 C10 B1 152.6(2)
C14 C10 C11 C12 0.0(3)
B1 C10 C11 C12 -171.1(2)
Fe4 C10 C11 C12 -59.31(19)
C14 C10 C11 Fe4 59.30(17)
B1 C10 C11 Fe4 -111.8(2)
C23 Fe4 C11 C12 -26.6(6)
C24 Fe4 C11 C12 168.2(3)
C22 Fe4 C11 C12 -67.6(3)
C20 Fe4 C11 C12 -152.2(2)
C21 Fe4 C11 C12 -109.6(2)
C14 Fe4 C11 C12 81.46(18)
C10 Fe4 C11 C12 120.5(2)
C13 Fe4 C11 C12 37.52(17)
C23 Fe4 C11 C10 -147.1(5)
C24 Fe4 C11 C10 47.7(4)
C22 Fe4 C11 C10 171.9(2)
C20 Fe4 C11 C10 87.3(2)
C21 Fe4 C11 C10 129.8(2)
C14 Fe4 C11 C10 -39.09(15)
C13 Fe4 C11 C10 -83.02(16)
C12 Fe4 C11 C10 -120.5(2)
C10 C11 C12 C13 -0.3(3)
Fe4 C11 C12 C13 -59.13(19)
C10 C11 C12 Fe4 58.85(18)
C23 Fe4 C12 C11 172.0(2)
C24 Fe4 C12 C11 -160.8(5)
C22 Fe4 C12 C11 132.0(2)
C20 Fe4 C12 C11 60.2(4)
C21 Fe4 C12 C11 90.5(2)
C14 Fe4 C12 C11 -82.10(17)
C10 Fe4 C12 C11 -37.43(16)
C13 Fe4 C12 C11 -119.4(2)
C23 Fe4 C12 C13 -68.6(2)
C24 Fe4 C12 C13 -41.4(6)
C22 Fe4 C12 C13 -108.6(2)
C20 Fe4 C12 C13 179.6(3)
C21 Fe4 C12 C13 -150.1(2)
C14 Fe4 C12 C13 37.28(16)
C11 Fe4 C12 C13 119.4(2)
C10 Fe4 C12 C13 81.94(17)
C11 C12 C13 C14 0.5(3)
Fe4 C12 C13 C14 -58.31(19)
C11 C12 C13 Fe4 58.79(18)
C23 Fe4 C13 C12 128.9(2)
C24 Fe4 C13 C12 167.0(2)
C22 Fe4 C13 C12 87.5(2)
C20 Fe4 C13 C12 -179.1(6)
C21 Fe4 C13 C12 59.3(3)
C14 Fe4 C13 C12 -120.2(2)
C11 Fe4 C13 C12 -37.56(16)
C10 Fe4 C13 C12 -82.05(17)
C23 Fe4 C13 C14 -110.9(2)
C24 Fe4 C13 C14 -72.8(2)
C22 Fe4 C13 C14 -152.3(2)
C20 Fe4 C13 C14 -58.9(6)
C21 Fe4 C13 C14 179.5(3)
C11 Fe4 C13 C14 82.63(17)
C10 Fe4 C13 C14 38.15(15)
C12 Fe4 C13 C14 120.2(2)
C12 C13 C14 C10 -0.5(3)
Fe4 C13 C14 C10 -59.35(18)
C12 C13 C14 Fe4 58.86(19)
C11 C10 C14 C13 0.3(3)
B1 C10 C14 C13 170.2(3)
Fe4 C10 C14 C13 59.75(18)
C11 C10 C14 Fe4 -59.44(17)
B1 C10 C14 Fe4 110.4(3)
C23 Fe4 C14 C13 84.1(2)
C24 Fe4 C14 C13 126.8(2)
C22 Fe4 C14 C13 51.9(3)
C20 Fe4 C14 C13 164.8(2)
C21 Fe4 C14 C13 -178.6(7)
C11 Fe4 C14 C13 -80.58(17)
C10 Fe4 C14 C13 -119.4(2)
C12 Fe4 C14 C13 -37.01(16)
C23 Fe4 C14 C10 -156.4(2)
C24 Fe4 C14 C10 -113.8(2)
C22 Fe4 C14 C10 171.3(2)
C20 Fe4 C14 C10 -75.7(2)
C21 Fe4 C14 C10 -59.2(8)
C11 Fe4 C14 C10 38.87(15)
C13 Fe4 C14 C10 119.4(2)
C12 Fe4 C14 C10 82.44(16)
C23 Fe4 C20 C21 -80.9(3)
C24 Fe4 C20 C21 -119.3(4)
C22 Fe4 C20 C21 -37.2(3)
C14 Fe4 C20 C21 175.3(2)
C11 Fe4 C20 C21 86.3(3)
C10 Fe4 C20 C21 131.5(2)
C13 Fe4 C20 C21 -136.6(6)
C12 Fe4 C20 C21 44.7(4)
C23 Fe4 C20 C24 38.4(3)
C22 Fe4 C20 C24 82.1(3)
C21 Fe4 C20 C24 119.3(4)
C14 Fe4 C20 C24 -65.3(3)
C11 Fe4 C20 C24 -154.4(2)
C10 Fe4 C20 C24 -109.2(3)
C13 Fe4 C20 C24 -17.2(8)
C12 Fe4 C20 C24 164.0(3)
C24 C20 C21 C22 0.1(4)
Fe4 C20 C21 C22 59.6(3)
C24 C20 C21 Fe4 -59.4(3)
C23 Fe4 C21 C20 81.9(3)
C24 Fe4 C21 C20 37.9(3)
C22 Fe4 C21 C20 119.7(4)
C14 Fe4 C21 C20 -19.9(9)
C11 Fe4 C21 C20 -113.9(2)
C10 Fe4 C21 C20 -70.5(3)
C13 Fe4 C21 C20 161.8(3)
C12 Fe4 C21 C20 -158.4(2)
C23 Fe4 C21 C22 -37.9(3)
C24 Fe4 C21 C22 -81.8(3)
C20 Fe4 C21 C22 -119.7(4)
C14 Fe4 C21 C22 -139.7(7)
C11 Fe4 C21 C22 126.4(2)
C10 Fe4 C21 C22 169.8(2)
C13 Fe4 C21 C22 42.1(4)
C12 Fe4 C21 C22 81.9(3)
C20 C21 C22 C23 -0.1(4)
Fe4 C21 C22 C23 59.8(2)
C20 C21 C22 Fe4 -59.9(3)
C23 Fe4 C22 C21 118.5(4)
C24 Fe4 C22 C21 80.5(3)
C20 Fe4 C22 C21 36.5(3)
C14 Fe4 C22 C21 167.4(3)
C11 Fe4 C22 C21 -76.3(3)
C10 Fe4 C22 C21 -45.7(8)
C13 Fe4 C22 C21 -158.0(2)
C12 Fe4 C22 C21 -115.3(3)
C24 Fe4 C22 C23 -38.0(3)
C20 Fe4 C22 C23 -82.1(3)
C21 Fe4 C22 C23 -118.5(4)
C14 Fe4 C22 C23 48.9(4)
C11 Fe4 C22 C23 165.1(2)
C10 Fe4 C22 C23 -164.3(7)
C13 Fe4 C22 C23 83.4(3)
C12 Fe4 C22 C23 126.2(2)
C21 C22 C23 C24 0.0(4)
Fe4 C22 C23 C24 60.3(2)
C21 C22 C23 Fe4 -60.3(2)
C24 Fe4 C23 C22 118.5(4)
C20 Fe4 C23 C22 80.0(3)
C21 Fe4 C23 C22 37.6(3)
C14 Fe4 C23 C22 -153.6(2)
C11 Fe4 C23 C22 -51.5(6)
C10 Fe4 C23 C22 174.3(2)
C13 Fe4 C23 C22 -111.3(3)
C12 Fe4 C23 C22 -72.6(3)
C22 Fe4 C23 C24 -118.5(4)
C20 Fe4 C23 C24 -38.5(3)
C21 Fe4 C23 C24 -80.9(3)
C14 Fe4 C23 C24 88.0(3)
C11 Fe4 C23 C24 -170.0(5)
C10 Fe4 C23 C24 55.8(4)
C13 Fe4 C23 C24 130.2(3)
C12 Fe4 C23 C24 168.9(2)
C22 C23 C24 C20 0.1(4)
Fe4 C23 C24 C20 60.6(2)
C22 C23 C24 Fe4 -60.5(2)
C21 C20 C24 C23 -0.1(4)
Fe4 C20 C24 C23 -60.3(2)
C21 C20 C24 Fe4 60.2(3)
C22 Fe4 C24 C23 37.8(3)
C20 Fe4 C24 C23 117.6(4)
C21 Fe4 C24 C23 81.1(3)
C14 Fe4 C24 C23 -108.1(2)
C11 Fe4 C24 C23 174.3(3)
C10 Fe4 C24 C23 -151.9(2)
C13 Fe4 C24 C23 -67.3(3)
C12 Fe4 C24 C23 -34.8(6)
C23 Fe4 C24 C20 -117.6(4)
C22 Fe4 C24 C20 -79.8(3)
C21 Fe4 C24 C20 -36.5(3)
C14 Fe4 C24 C20 134.3(3)
C11 Fe4 C24 C20 56.7(4)
C10 Fe4 C24 C20 90.5(3)
C13 Fe4 C24 C20 175.1(2)
C12 Fe4 C24 C20 -152.4(5)
C2 Fe1 C30 C34 -51.9(4)
C1 Fe1 C30 C34 169.73(15)
B1 Fe1 C30 C34 66.39(17)
C33 Fe1 C30 C34 -37.41(15)
C32 Fe1 C30 C34 -81.73(16)
C31 Fe1 C30 C34 -118.5(2)
Pd1 Fe1 C30 C34 119.33(14)
C2 Fe1 C30 C31 66.6(4)
C1 Fe1 C30 C31 -71.80(18)
B1 Fe1 C30 C31 -175.14(17)
C33 Fe1 C30 C31 81.06(17)
C32 Fe1 C30 C31 36.74(16)
C34 Fe1 C30 C31 118.5(2)
Pd1 Fe1 C30 C31 -122.20(16)
C2 Fe1 C30 C35 -171.8(3)
C1 Fe1 C30 C35 49.8(3)
B1 Fe1 C30 C35 -53.6(3)
C33 Fe1 C30 C35 -157.4(3)
C32 Fe1 C30 C35 158.3(3)
C34 Fe1 C30 C35 -119.9(4)
C31 Fe1 C30 C35 121.6(4)
Pd1 Fe1 C30 C35 -0.6(3)
C34 C30 C31 C32 1.5(3)
C35 C30 C31 C32 174.8(2)
Fe1 C30 C31 C32 -58.78(18)
C34 C30 C31 C36 -174.4(3)
C35 C30 C31 C36 -1.1(4)
Fe1 C30 C31 C36 125.4(3)
C34 C30 C31 Fe1 60.28(17)
C35 C30 C31 Fe1 -126.4(3)
C2 Fe1 C31 C32 -34.5(2)
C1 Fe1 C31 C32 -125.49(17)
B1 Fe1 C31 C32 127.1(2)
C33 Fe1 C31 C32 38.63(15)
C34 Fe1 C31 C32 81.92(17)
C30 Fe1 C31 C32 119.4(2)
Pd1 Fe1 C31 C32 -174.77(13)
C2 Fe1 C31 C30 -153.89(18)
C1 Fe1 C31 C30 115.10(18)
B1 Fe1 C31 C30 7.7(3)
C33 Fe1 C31 C30 -80.77(17)
C32 Fe1 C31 C30 -119.4(2)
C34 Fe1 C31 C30 -37.48(16)
Pd1 Fe1 C31 C30 65.83(17)
C2 Fe1 C31 C36 85.3(3)
C1 Fe1 C31 C36 -5.7(3)
B1 Fe1 C31 C36 -113.1(3)
C33 Fe1 C31 C36 158.4(3)
C32 Fe1 C31 C36 119.8(4)
C34 Fe1 C31 C36 -158.3(3)
C30 Fe1 C31 C36 -120.8(4)
Pd1 Fe1 C31 C36 -55.0(3)
C30 C31 C32 C33 -1.2(3)
C36 C31 C32 C33 174.7(2)
Fe1 C31 C32 C33 -60.62(17)
C30 C31 C32 C37 -176.1(3)
C36 C31 C32 C37 -0.2(4)
Fe1 C31 C32 C37 124.5(3)
C30 C31 C32 Fe1 59.45(17)
C36 C31 C32 Fe1 -124.7(3)
C2 Fe1 C32 C31 153.59(17)
C1 Fe1 C32 C31 62.59(19)
B1 Fe1 C32 C31 -112.0(2)
C33 Fe1 C32 C31 -118.0(2)
C34 Fe1 C32 C31 -80.20(17)
C30 Fe1 C32 C31 -37.22(16)
Pd1 Fe1 C32 C31 9.9(3)
C2 Fe1 C32 C33 -88.40(17)
C1 Fe1 C32 C33 -179.40(15)
B1 Fe1 C32 C33 6.0(3)
C34 Fe1 C32 C33 37.81(15)
C30 Fe1 C32 C33 80.79(17)
C31 Fe1 C32 C33 118.0(2)
Pd1 Fe1 C32 C33 127.95(15)
C2 Fe1 C32 C37 31.6(3)
C1 Fe1 C32 C37 -59.4(3)
B1 Fe1 C32 C37 126.0(3)
C33 Fe1 C32 C37 120.0(3)
C34 Fe1 C32 C37 157.8(3)
C30 Fe1 C32 C37 -159.2(3)
C31 Fe1 C32 C37 -122.0(3)
Pd1 Fe1 C32 C37 -112.1(3)
C31 C32 C33 C34 0.4(3)
C37 C32 C33 C34 175.3(2)
Fe1 C32 C33 C34 -61.78(17)
C31 C32 C33 C38 -173.5(2)
C37 C32 C33 C38 1.4(4)
Fe1 C32 C33 C38 124.3(3)
C31 C32 C33 Fe1 62.19(18)
C37 C32 C33 Fe1 -122.9(3)
C2 Fe1 C33 C34 -148.18(17)
C1 Fe1 C33 C34 118.9(3)
B1 Fe1 C33 C34 -58.97(18)
C32 Fe1 C33 C34 117.7(2)
C30 Fe1 C33 C34 37.21(16)
C31 Fe1 C33 C34 80.42(17)
Pd1 Fe1 C33 C34 -13.3(2)
C2 Fe1 C33 C32 94.17(17)
C1 Fe1 C33 C32 1.3(3)
B1 Fe1 C33 C32 -176.63(16)
C34 Fe1 C33 C32 -117.7(2)
C30 Fe1 C33 C32 -80.45(17)
C31 Fe1 C33 C32 -37.24(16)
Pd1 Fe1 C33 C32 -130.96(15)
C2 Fe1 C33 C38 -25.5(2)
C1 Fe1 C33 C38 -118.4(3)
B1 Fe1 C33 C38 63.7(3)
C32 Fe1 C33 C38 -119.7(3)
C34 Fe1 C33 C38 122.6(3)
C30 Fe1 C33 C38 159.8(3)
C31 Fe1 C33 C38 -156.9(3)
Pd1 Fe1 C33 C38 109.3(2)
C32 C33 C34 C30 0.5(3)
C38 C33 C34 C30 174.3(2)
Fe1 C33 C34 C30 -60.39(17)
C32 C33 C34 C39 -173.6(2)
C38 C33 C34 C39 0.2(4)
Fe1 C33 C34 C39 125.5(3)
C32 C33 C34 Fe1 60.91(17)
C38 C33 C34 Fe1 -125.3(3)
C31 C30 C34 C33 -1.2(3)
C35 C30 C34 C33 -174.6(2)
Fe1 C30 C34 C33 59.38(17)
C31 C30 C34 C39 173.0(2)
C35 C30 C34 C39 -0.4(4)
Fe1 C30 C34 C39 -126.4(2)
C31 C30 C34 Fe1 -60.62(17)
C35 C30 C34 Fe1 126.0(3)
C2 Fe1 C34 C33 40.0(2)
C1 Fe1 C34 C33 -136.62(19)
B1 Fe1 C34 C33 124.91(17)
C32 Fe1 C34 C33 -38.68(15)
C30 Fe1 C34 C33 -118.9(2)
C31 Fe1 C34 C33 -81.30(17)
Pd1 Fe1 C34 C33 172.79(13)
C2 Fe1 C34 C30 158.90(16)
C1 Fe1 C34 C30 -17.7(3)
B1 Fe1 C34 C30 -116.14(17)
C33 Fe1 C34 C30 118.9(2)
C32 Fe1 C34 C30 80.27(16)
C31 Fe1 C34 C30 37.65(16)
Pd1 Fe1 C34 C30 -68.26(15)
C2 Fe1 C34 C39 -80.7(3)
C1 Fe1 C34 C39 102.7(3)
B1 Fe1 C34 C39 4.3(3)
C33 Fe1 C34 C39 -120.7(3)
C32 Fe1 C34 C39 -159.3(3)
C30 Fe1 C34 C39 120.4(3)
C31 Fe1 C34 C39 158.0(3)
Pd1 Fe1 C34 C39 52.1(3)
C60 P1 C40 C45 39.0(2)
C50 P1 C40 C45 -72.0(2)
Pd1 P1 C40 C45 161.33(18)
C60 P1 C40 C41 169.51(19)
C50 P1 C40 C41 58.5(2)
Pd1 P1 C40 C41 -68.1(2)
C45 C40 C41 C42 -56.2(3)
P1 C40 C41 C42 169.0(2)
C40 C41 C42 C43 56.5(4)
C41 C42 C43 C44 -56.5(4)
C42 C43 C44 C45 56.8(4)
C41 C40 C45 C44 56.0(3)
P1 C40 C45 C44 -172.9(2)
C43 C44 C45 C40 -56.8(3)
C40 P1 C50 C55 42.9(2)
C60 P1 C50 C55 -66.9(2)
Pd1 P1 C50 C55 169.28(17)
C40 P1 C50 C51 -85.5(2)
C60 P1 C50 C51 164.67(19)
Pd1 P1 C50 C51 40.9(2)
C55 C50 C51 C52 54.8(3)
P1 C50 C51 C52 -173.9(2)
C50 C51 C52 C53 -55.6(3)
C51 C52 C53 C54 56.7(4)
C52 C53 C54 C55 -56.8(3)
C53 C54 C55 C50 56.3(3)
C51 C50 C55 C54 -55.3(3)
P1 C50 C55 C54 175.7(2)
C40 P1 C60 C61 -173.9(2)
C50 P1 C60 C61 -59.3(2)
Pd1 P1 C60 C61 64.3(2)
C40 P1 C60 C65 63.9(2)
C50 P1 C60 C65 178.46(19)
Pd1 P1 C60 C65 -57.9(2)
C65 C60 C61 C62 -53.0(3)
P1 C60 C61 C62 -174.9(2)
C60 C61 C62 C63 55.7(4)
C61 C62 C63 C64 -56.6(4)
C62 C63 C64 C65 56.6(4)
C63 C64 C65 C60 -55.7(4)
C61 C60 C65 C64 53.0(3)
P1 C60 C65 C64 176.2(2)
C76 C71 C72 C73 0.00(6)
C77 C71 C72 C73 180.00(5)
C71 C72 C73 C74 -0.01(6)
C72 C73 C74 C75 0.01(12)
C73 C74 C75 C76 -0.01(17)
C72 C71 C76 C75 0.00(13)
C77 C71 C76 C75 179.99(9)
C74 C75 C76 C71 0.01(17)
